data_4030913
loop_
_publ_author_name
'Knorr, K.'
'Jakubus, P.'
'Walczak, J.'
'Filipek, E.'

_publ_section_title
;
 The structure of CrVMoO~7~
;
_journal_coden_ASTM EJSCE5
_journal_issue 2
_journal_name_full
;
 European Journal of Solid State and Inorganic Chemistry
;
_journal_page_first 161
_journal_page_last 171
_journal_paper_doi 10.1016/S0992-4361(98)80194-X
_journal_volume 35
_journal_year 1998
_chemical_formula_sum 'Cr Mo O7 V'
_chemical_formula_weight 310.873
_space_group_IT_number 2
_symmetry_cell_setting triclinic
_symmetry_Int_Tables_number 2
_symmetry_space_group_name_Hall '-P 1'
_symmetry_space_group_name_H-M 'P -1'
_cell_angle_alpha 96.143(6)
_cell_angle_beta 89.847(6)
_cell_angle_gamma 101.942(6)
_cell_formula_units_Z 2
_cell_length_a 5.531(1)
_cell_length_b 6.585(1)
_cell_length_c 7.864(1)
_cell_volume 278.56(8)
_diffrn_ambient_temperature 293
_diffrn_radiation_probe x-ray
_diffrn_radiation_type CuK\a
_diffrn_radiation_wavelength 1.54051
_exptl_crystal_density_diffrn 3.706
_exptl_crystal_F_000 290
_pd_proc_ls_prof_R_factor 0.087
_pd_proc_ls_prof_wR_factor 0.112
_refine_ls_number_reflns 585
_cod_data_source_file EJSSIC-1998-35-161-171.cif
_cod_data_source_block CrVMoO7
_cod_depositor_comments
;
Rietveld refinements, Fullprof software
;
_cod_original_cell_volume 278.561
_cod_database_code 4030913

loop_
_symmetry_equiv_pos_site_id
_symmetry_equiv_pos_as_xyz
1 x,y,z
2 -x,-y,-z

loop_
_atom_site_label
_atom_site_type_symbol
_atom_site_thermal_displace_type
_atom_site_fract_x
_atom_site_fract_y
_atom_site_fract_z
_atom_site_occupancy
_atom_site_U_iso_or_equiv
_atom_site_calc_flag
_atom_site_refinement_flags
_atom_site_disorder_assembly
_atom_site_disorder_group
Mo Mo Uiso 0.3000(10) 0.2110(10) 0.1085(6) 1.000 0.030(3) . . . .
Cr Cr Uiso 0.162(2) 0.6860(10) 0.5960(10) 1.000 0.034(5) . . . .
V V Uiso 0.691(2) 0.7600(10) 0.3350(10) 1.000 0.028(6) . . . .
O1 O Uiso 0.907(6) 0.634(4) 0.423(4) 1.000 0.025(4) . . . .
O2 O Uiso 0.212(4) -0.004(4) 0.615(3) 1.000 0.025(4) . . . .
O3 O Uiso 0.773(4) 0.044(4) 0.900(3) 1.000 0.025(4) . . . .
O4 O Uiso 0.651(5) 0.703(4) 0.099(4) 1.000 0.025(4) . . . .
O5 O Uiso 0.405(6) 0.689(4) 0.410(3) 1.000 0.025(4) . . . .
O6 O Uiso 0.442(6) 0.700(4) 0.756(3) 1.000 0.025(4) . . . .
O7 O Uiso 0.947(6) 0.694(4) 0.784(3) 1.000 0.025(4) . . . .

loop_
_atom_type_symbol
_atom_type_description
_atom_type_scat_dispersion_real
_atom_type_scat_dispersion_imag
_atom_type_scat_source
Cr Cr -0.1635 2.4439 ' International Tables Vol C Tables 4.2.6.8 and 6.1.1.4'
Mo Mo -0.0483 2.7339 ' International Tables Vol C Tables 4.2.6.8 and 6.1.1.4'
O O 0.0492 0.0322 ' International Tables Vol C Tables 4.2.6.8 and 6.1.1.4'
V V 0.0687 2.1097 ' International Tables Vol C Tables 4.2.6.8 and 6.1.1.4'

loop_
_geom_angle_atom_site_label_1
_geom_angle_atom_site_label_2
_geom_angle_atom_site_label_3
_geom_angle
_geom_angle_site_symmetry_1
_geom_angle_site_symmetry_2
_geom_angle_site_symmetry_3
_geom_angle_publ_flag
O3 Mo O4 112.0(12) 2_656 . 2_665 yes
O3 Mo O6 108.2(12) 2_656 . 2_666 yes
O3 Mo O7 106.3(12) 2_656 . 2_666 yes
O4 Mo O6 112.4(13) 2_665 . 2_666 yes
O4 Mo O7 112.2(12) 2_665 . 2_666 yes
O6 Mo O7 105.3(13) 2_666 . 2_666 yes
O5 Cr O6 86.8(12) . . . yes
O1 Cr O5 87.9(13) 1_455 . . yes
O5 Cr O7 176.1(14) . . 1_455 yes
O2 Cr O5 90.8(11) 1_565 . . yes
O1 Cr O5 91.1(12) 2_666 . . yes
O1 Cr O6 170.8(12) 1_455 . . yes
O6 Cr O7 89.9(13) . . 1_455 yes
O2 Cr O6 91.9(11) 1_565 . . yes
O1 Cr O6 90.1(12) 2_666 . . yes
O1 Cr O7 95.7(14) 1_455 . 1_455 yes
O1 Cr O2 95.7(11) 1_455 . 1_565 yes
O1 Cr O1 82.5(12) 1_455 . 2_666 yes
O2 Cr O7 87.3(11) 1_565 . 1_455 yes
O1 Cr O7 90.9(12) 2_666 . 1_455 yes
O1 Cr O2 177.3(13) 2_666 . 1_565 yes
O1 V O4 113.8(14) . . . yes
O1 V O5 113.1(14) . . . yes
O1 V O2 106.7(13) . . 2_666 yes
O4 V O5 104.4(13) . . . yes
O2 V O4 109.9(12) 2_666 . . yes
O2 V O5 109.1(13) 2_666 . . yes
Cr O1 V 140.2(16) 1_655 . . yes
Cr O1 V 119.5(17) 2_666 . . yes
Cr O1 Cr 97.5(13) 1_655 . 2_666 yes
Cr O2 V 164.7(15) 1_545 . 2_666 yes
Mo O4 V 149.2(16) 2_665 . . yes
Cr O5 V 151.6(16) . . . yes
Mo O6 Cr 163.5(16) 2_666 . . yes
Mo O7 Cr 150.7(16) 2_666 . 1_655 yes

loop_
_geom_bond_atom_site_label_1
_geom_bond_atom_site_label_2
_geom_bond_distance
_geom_bond_site_symmetry_1
_geom_bond_site_symmetry_2
_geom_bond_publ_flag
Mo O3 1.64(3) . 2_656 yes
Mo O4 1.79(3) . 2_665 yes
Mo O6 1.75(3) . 2_666 yes
Mo O7 1.79(3) . 2_666 yes
Cr O5 1.98(3) . . yes
Cr O6 1.98(3) . . yes
Cr O1 1.92(3) . 1_455 yes
Cr O7 1.90(3) . 1_455 yes
Cr O2 1.99(3) . 1_565 yes
Cr O1 2.05(3) . 2_666 yes
V O1 1.77(3) . . yes
V O4 1.86(3) . . yes
V O5 1.68(3) . . yes
V O2 1.59(3) . 2_666 yes

loop_
_geom_torsion_atom_site_label_1
_geom_torsion_atom_site_label_2
_geom_torsion_atom_site_label_3
_geom_torsion_atom_site_label_4
_geom_torsion
_geom_torsion_site_symmetry_1
_geom_torsion_site_symmetry_2
_geom_torsion_site_symmetry_3
_geom_torsion_site_symmetry_4
_geom_torsion_publ_flag
O6 Cr O5 V -31(4) . . . . no
O1 Cr O5 V 157(4) 1_455 . . . no
O2 Cr O5 V 61(4) 1_565 . . . no
O1 Cr O5 V -121(4) 2_666 . . . no
O5 Cr O1 V -110(3) . . 1_455 1_455 no
O5 Cr O1 V 77(2) . . 2_666 2_666 no
O6 Cr O1 V -10(2) . . 2_666 2_666 no
O4 V O1 Cr 141(3) . . . 1_655 no
O4 V O1 Cr -63(2) . . . 2_666 no
O5 V O1 Cr -100(3) . . . 1_655 no
O5 V O1 Cr 56(2) . . . 2_666 no
O2 V O1 Cr 20(3) 2_666 . . 1_655 no
O2 V O1 Cr 175.3(16) 2_666 . . 2_666 no
O1 V O4 Mo -108(3) . . . 2_665 no
O5 V O4 Mo 128(3) . . . 2_665 no
O2 V O4 Mo 11(4) 2_666 . . 2_665 no
O1 V O5 Cr 69(4) . . . . no
O4 V O5 Cr -166(3) . . . . no
O2 V O5 Cr -49(4) 2_666 . . . no
